data_7061419
loop_
_publ_author_name
'Jin, Liang'
'Ying, Jun'
'Zhang, Yanping'
'Sun, Chenxi'
'Tian, Aixiang'
'Wang, Xiuli'

_publ_section_title
;
 A series of polyoxometalate compounds by tuning N sites and numbers of
 ligands: syntheses, characterization and electrochemical sensing, and
 photocatalytic and supercapacitor properties
;
_journal_issue 18
_journal_name_full 'New Journal of Chemistry'
_journal_page_first 8422
_journal_page_last 8432
_journal_paper_doi 10.1039/D2NJ00674J
_journal_volume 46
_journal_year 2022
_chemical_formula_moiety 'C13 H26 Co Cr Mo6 N5 O26, 4.5(H2 O)'
_chemical_formula_sum 'C13 H35 Co Cr Mo6 N5 O30.5'
_chemical_formula_weight 1436.03
_space_group_crystal_system triclinic
_space_group_IT_number 2
_space_group_name_Hall '-P 1'
_space_group_name_H-M_alt 'P -1'
_atom_sites_solution_hydrogens mixed
_atom_sites_solution_primary dual
_audit_block_doi 10.5517/ccdc.csd.cc293hmk
_audit_creation_date 2022-03-13
_audit_creation_method
;
Olex2 1.5
(compiled 2021.11.18 svn.ra9532c28 for OlexSys, GUI svn.r6429)
;
_audit_update_record
;
2022-03-25 deposited with the CCDC.	2022-03-31 downloaded from the CCDC.
;
_cell_angle_alpha 73.0310(10)
_cell_angle_beta 62.7140(10)
_cell_angle_gamma 87.4610(10)
_cell_formula_units_Z 2
_cell_length_a 12.5467(8)
_cell_length_b 13.0814(8)
_cell_length_c 13.5348(8)
_cell_measurement_reflns_used 3317
_cell_measurement_temperature 296.15
_cell_measurement_theta_max 28.286
_cell_measurement_theta_min 2.328
_cell_volume 1877.8(2)
_computing_cell_refinement 'SAINT v8.34A (Bruker, 2013)'
_computing_data_collection 'SAINT v8.34A (Bruker, 2013)'
_computing_data_reduction 'SAINT v8.34A (Bruker, 2013)'
_computing_molecular_graphics 'Olex2 1.5 (Dolomanov et al., 2009)'
_computing_publication_material 'Olex2 1.5 (Dolomanov et al., 2009)'
_computing_structure_refinement 'SHELXL 2018/3 (Sheldrick, 2015)'
_computing_structure_solution 'SHELXT 2014/5 (Sheldrick, 2014)'
_diffrn_ambient_temperature 296.15
_diffrn_measured_fraction_theta_full 0.998
_diffrn_measured_fraction_theta_max 0.992
_diffrn_measurement_device_type 'Bruker APEX-II CCD'
_diffrn_measurement_method '\f and \w scans'
_diffrn_radiation_monochromator graphite
_diffrn_radiation_type MoK\a
_diffrn_radiation_wavelength 0.71073
_diffrn_reflns_av_R_equivalents 0.0290
_diffrn_reflns_av_unetI/netI 0.0654
_diffrn_reflns_Laue_measured_fraction_full 0.998
_diffrn_reflns_Laue_measured_fraction_max 0.992
_diffrn_reflns_limit_h_max 16
_diffrn_reflns_limit_h_min -16
_diffrn_reflns_limit_k_max 7
_diffrn_reflns_limit_k_min -17
_diffrn_reflns_limit_l_max 18
_diffrn_reflns_limit_l_min -18
_diffrn_reflns_number 14022
_diffrn_reflns_point_group_measured_fraction_full 0.998
_diffrn_reflns_point_group_measured_fraction_max 0.992
_diffrn_reflns_theta_full 25.242
_diffrn_reflns_theta_max 28.343
_diffrn_reflns_theta_min 1.837
_diffrn_source_current 30.0
_diffrn_source_power 1.2
_diffrn_source_voltage 40.0
_diffrn_standards_number 0
_exptl_absorpt_coefficient_mu 2.753
_exptl_absorpt_correction_T_max 0.7457
_exptl_absorpt_correction_T_min 0.6981
_exptl_absorpt_correction_type multi-scan
_exptl_absorpt_process_details
;
SADABS-2014/5 (Bruker,2014/5) was used for absorption correction.
wR2(int) was 0.0424 before and 0.0326 after correction.
The Ratio of minimum to maximum transmission is 0.9362.
The \l/2 correction factor is 0.00150.
;
_exptl_crystal_colour orange
_exptl_crystal_colour_primary orange
_exptl_crystal_density_diffrn 2.540
_exptl_crystal_description block
_exptl_crystal_F_000 1390
_exptl_crystal_size_max 0.1
_exptl_crystal_size_mid 0.1
_exptl_crystal_size_min 0.08
_refine_diff_density_max 1.590
_refine_diff_density_min -0.827
_refine_diff_density_rms 0.173
_refine_ls_extinction_method none
_refine_ls_goodness_of_fit_ref 1.013
_refine_ls_hydrogen_treatment constr
_refine_ls_matrix_type full
_refine_ls_number_parameters 535
_refine_ls_number_reflns 9305
_refine_ls_number_restraints 30
_refine_ls_restrained_S_all 1.019
_refine_ls_R_factor_all 0.0684
_refine_ls_R_factor_gt 0.0406
_refine_ls_shift/su_max 0.003
_refine_ls_shift/su_mean 0.000
_refine_ls_structure_factor_coef Fsqd
_refine_ls_weighting_details 'w=1/[\s^2^(Fo^2^)+(0.0341P)^2^+1.7613P] where P=(Fo^2^+2Fc^2^)/3'
_refine_ls_weighting_scheme calc
_refine_ls_wR_factor_gt 0.0813
_refine_ls_wR_factor_ref 0.0911
_reflns_Friedel_coverage 0.000
_reflns_number_gt 6740
_reflns_number_total 9305
_reflns_threshold_expression 'I > 2\s(I)'
_cod_data_source_file d2nj00674j2.cif
_cod_data_source_block 5
_cod_depositor_comments 'Adding full bibliography for 7061415--7061421.cif.'
_cod_original_formula_sum 'C13 H35 Co Cr Mo6 N5 O30.50'
_cod_database_code 7061419
_shelx_shelxl_version_number 2018/3
_shelx_space_group_comment
;
The symmetry employed for this shelxl refinement is uniquely defined
by the following loop, which should always be used as a source of
symmetry information in preference to the above space-group names.
They are only intended as comments.
;
_shelx_estimated_absorpt_t_max 0.810
_shelx_estimated_absorpt_t_min 0.770
_olex2_refinement_description
;
1. Fixed Uiso
 At 1.2 times of:
  All C(H) groups, All C(H,H) groups, All N(H) groups
 At 1.5 times of:
  All O(H) groups, All O(H,H) groups
2. Uiso/Uaniso restraints and constraints
Uanis(O7W) \\sim Ueq, Uanis(O3W) \\sim Ueq: with sigma of 0.01 and sigma for
terminal atoms of 0.02
Uanis(O5W) \\sim Ueq, Uanis(O2W) \\sim Ueq: with sigma of 0.01 and sigma for
terminal atoms of 0.02
Uanis(O4W) \\sim Ueq: with sigma of 0.01 and sigma for terminal atoms of 0.02
3. Others
 Fixed Sof: O2W(0.5) H2WA(0.5) H2WB(0.5) O4W(0.5) H4WA(0.5) H4WB(0.5)
 O4WA(0.5) H4WC(0.5) H4WD(0.5) O5W(0.5) H5WA(0.5) H5WB(0.5) O6W(0.5) H6WA(0.5)
 H6WB(0.5)
4.a Riding coordinates:
 O1W(H1WA,H1WB), O5(H5), O6(H6), O11(H11), O22(H22), O23(H23), O24(H24),
 C10(H10A,H10B), O2W(H2WA,H2WB), O3W(H3WA,H3WB), O4W(H4WA,H4WB), O4WA(H4WC,
 H4WD), O5W(H5WA,H5WB), O6W(H6WA,H6WB), O7W(H7WA,H7WB)
4.b Ternary CH refined with riding coordinates:
 N5(H5A)
4.c Secondary CH2 refined with riding coordinates:
 C8(H8A,H8B), C9(H9A,H9B), C11(H11A,H11B), C12(H12A,H12B), C13(H13A,H13B)
4.d Aromatic/amide H refined with riding coordinates:
 C1(H1), C2(H2), C3(H3), C4(H4), C7(H7)
;
_olex2_submission_special_instructions 'No special instructions were received'

loop_
_space_group_symop_operation_xyz
'x, y, z'
'-x, -y, -z'

loop_
_atom_site_label
_atom_site_type_symbol
_atom_site_fract_x
_atom_site_fract_y
_atom_site_fract_z
_atom_site_U_iso_or_equiv
_atom_site_adp_type
_atom_site_occupancy
_atom_site_site_symmetry_order
_atom_site_calc_flag
_atom_site_refinement_flags_posn
_atom_site_refinement_flags_adp
_atom_site_refinement_flags_occupancy
_atom_site_disorder_assembly
_atom_site_disorder_group
Mo1 Mo 0.35646(4) -0.07540(4) 0.87058(4) 0.01889(11) Uani 1 1 d . . . . .
Mo2 Mo 0.59456(4) 0.10865(4) 0.71352(4) 0.01620(10) Uani 1 1 d . . . . .
Mo3 Mo 0.72812(4) 0.19272(4) 0.84474(4) 0.01683(11) Uani 1 1 d . . . . .
Mo4 Mo 0.35870(4) 0.33403(4) 1.27520(4) 0.01882(11) Uani 1 1 d . . . . .
Mo5 Mo 0.28731(4) 0.30838(4) 1.07315(4) 0.01682(10) Uani 1 1 d . . . . .
Mo6 Mo 0.43695(4) 0.46757(4) 0.79976(4) 0.01774(11) Uani 1 1 d . . . . .
Co1 Co 0.61002(6) 0.39016(6) 0.52891(6) 0.01570(15) Uani 1 1 d . . . . .
Cr1 Cr 0.500000 0.000000 1.000000 0.0133(2) Uani 1 2 d S . P . .
Cr2 Cr 0.500000 0.500000 1.000000 0.0138(2) Uani 1 2 d S . P . .
O1 O 0.4018(4) -0.1355(3) 0.7652(3) 0.0351(11) Uani 1 1 d . . . . .
O1W O 0.6603(4) 0.3221(3) 0.3913(3) 0.0359(11) Uani 1 1 d . . . . .
H1WA H 0.674440 0.371620 0.328598 0.054 Uiso 1 1 d R U . . .
H1WB H 0.624640 0.268100 0.393908 0.054 Uiso 1 1 d R U . . .
O2 O 0.2078(4) -0.0614(4) 0.9090(4) 0.0326(10) Uani 1 1 d . . . . .
O3 O 0.3467(3) -0.2010(3) 0.9962(3) 0.0208(8) Uani 1 1 d . . . . .
O4 O 0.4224(3) 0.0708(3) 0.7794(3) 0.0212(8) Uani 1 1 d . . . . .
O5 O 0.4654(3) -0.1466(3) 1.1104(3) 0.0156(8) Uani 1 1 d . . . . .
H5 H 0.520025 -0.187649 1.087632 0.023 Uiso 1 1 d R U . . .
O6 O 0.6670(3) 0.0206(3) 0.9712(3) 0.0164(8) Uani 1 1 d . . . . .
H6 H 0.707664 -0.031327 0.954975 0.025 Uiso 1 1 d R U . . .
O7 O 0.8735(3) 0.1810(3) 0.8195(3) 0.0285(9) Uani 1 1 d . . . . .
O8 O 0.7250(4) 0.3242(3) 0.7782(3) 0.0276(9) Uani 1 1 d . . . . .
O9 O 0.6517(4) 0.0443(3) 0.6112(3) 0.0290(10) Uani 1 1 d . . . . .
O10 O 0.7334(3) 0.1230(3) 0.7350(3) 0.0193(8) Uani 1 1 d . . . . .
O11 O 0.5420(3) -0.0446(3) 0.8601(3) 0.0151(7) Uani 1 1 d . . . . .
H11 H 0.590349 -0.092802 0.854102 0.023 Uiso 1 1 d R U . . .
O12 O 0.5958(3) 0.2396(3) 0.6368(3) 0.0236(9) Uani 1 1 d . . . . .
O13 O 0.5403(4) 0.4376(3) 0.6770(3) 0.0252(9) Uani 1 1 d . . . . .
O14 O 0.4054(3) 0.3257(3) 0.9101(3) 0.0189(8) Uani 1 1 d . . . . .
O15 O 0.3049(4) 0.4752(3) 0.7932(3) 0.0308(10) Uani 1 1 d . . . . .
O16 O 0.4840(3) 0.6198(3) 0.7501(3) 0.0207(8) Uani 1 1 d . . . . .
O17 O 0.2907(4) 0.1711(3) 1.1175(3) 0.0261(9) Uani 1 1 d . . . . .
O18 O 0.1572(4) 0.3277(3) 1.0618(3) 0.0275(9) Uani 1 1 d . . . . .
O19 O 0.3563(4) 0.1993(3) 1.3234(4) 0.0387(11) Uani 1 1 d . . . . .
O20 O 0.2660(4) 0.3691(4) 1.3964(3) 0.0316(10) Uani 1 1 d . . . . .
O21 O 0.2463(3) 0.3437(3) 1.2106(3) 0.0202(8) Uani 1 1 d . . . . .
O22 O 0.3559(3) 0.4844(3) 0.9802(3) 0.0157(7) Uani 1 1 d . . . . .
H22 H 0.307936 0.531661 0.997864 0.024 Uiso 1 1 d R U . . .
O23 O 0.5348(3) 0.6569(3) 0.9201(3) 0.0153(7) Uani 1 1 d . . . . .
H23 H 0.474197 0.692016 0.943860 0.023 Uiso 1 1 d R U . . .
O24 O 0.5877(3) 0.4874(3) 0.8425(3) 0.0148(7) Uani 1 1 d . . . . .
H24 H 0.640495 0.443214 0.835684 0.022 Uiso 1 1 d R U . . .
O25 O 0.9997(5) 1.1192(4) 0.3788(5) 0.0533(14) Uani 1 1 d . . . . .
N1 N 0.5705(4) 0.6334(3) 0.4289(4) 0.0202(10) Uani 1 1 d . . . . .
N2 N 0.6408(4) 0.5535(3) 0.4376(4) 0.0147(9) Uani 1 1 d . . . . .
N3 N 0.7987(4) 0.4260(4) 0.4685(4) 0.0203(10) Uani 1 1 d . . . . .
N4 N 0.7549(4) 0.7057(3) 0.3592(4) 0.0218(10) Uani 1 1 d . . . . .
N5 N 0.9020(5) 0.9710(4) 0.3142(4) 0.0306(12) Uani 1 1 d . . . . .
H5A H 0.957692 0.986431 0.230787 0.037 Uiso 1 1 calc R U . . .
C1 C 0.8729(5) 0.3532(5) 0.4792(5) 0.0300(14) Uani 1 1 d . . . . .
H1 H 0.840308 0.283464 0.527004 0.036 Uiso 1 1 calc R U . . .
C2 C 0.9962(6) 0.3768(5) 0.4224(6) 0.0395(17) Uani 1 1 d . . . . .
H2 H 1.046145 0.324085 0.431340 0.047 Uiso 1 1 calc R U . . .
C3 C 1.0438(6) 0.4800(5) 0.3523(6) 0.0414(18) Uani 1 1 d . . . . .
H3 H 1.126902 0.497787 0.313049 0.050 Uiso 1 1 calc R U . . .
C4 C 0.9686(5) 0.5575(5) 0.3399(6) 0.0326(15) Uani 1 1 d . . . . .
H4 H 0.999661 0.627562 0.292181 0.039 Uiso 1 1 calc R U . . .
C5 C 0.8465(5) 0.5275(4) 0.4002(5) 0.0200(11) Uani 1 1 d . . . . .
C6 C 0.7531(5) 0.5970(4) 0.3957(4) 0.0169(11) Uani 1 1 d . . . . .
C7 C 0.6406(5) 0.7238(5) 0.3810(5) 0.0277(13) Uani 1 1 d . . . . .
H7 H 0.615059 0.791560 0.364317 0.033 Uiso 1 1 calc R U . . .
C8 C 0.8548(6) 0.7869(5) 0.3179(6) 0.0363(16) Uani 1 1 d . . . . .
H8A H 0.904361 0.802890 0.234177 0.044 Uiso 1 1 calc R U . . .
H8B H 0.904696 0.759863 0.355286 0.044 Uiso 1 1 calc R U . . .
C9 C 0.8047(6) 0.8880(5) 0.3464(6) 0.0354(15) Uani 1 1 d . . . . .
H9A H 0.759216 0.917009 0.304631 0.043 Uiso 1 1 calc R U . . .
H9B H 0.749969 0.870140 0.429337 0.043 Uiso 1 1 calc R U . . .
C10 C 0.9728(6) 0.9370(5) 0.3798(6) 0.0363(16) Uani 1 1 d . . . . .
H10A H 1.029704 0.896596 0.345865 0.044 Uiso 1 1 d R U . . .
H10B H 0.919124 0.913646 0.463165 0.044 Uiso 1 1 d R U . . .
C11 C 0.8468(6) 1.0720(5) 0.3336(6) 0.0390(16) Uani 1 1 d . . . . .
H11A H 0.783200 1.056241 0.413446 0.047 Uiso 1 1 calc R U . . .
H11B H 0.811139 1.099140 0.282015 0.047 Uiso 1 1 calc R U . . .
C12 C 0.9404(7) 1.1564(6) 0.3106(7) 0.049(2) Uani 1 1 d . . . . .
H12A H 0.999256 1.177429 0.228599 0.059 Uiso 1 1 calc R U . . .
H12B H 0.901756 1.219494 0.327521 0.059 Uiso 1 1 calc R U . . .
C13 C 1.0609(7) 1.0302(6) 0.3493(6) 0.049(2) Uani 1 1 d . . . . .
H13A H 1.107680 1.007923 0.390947 0.059 Uiso 1 1 calc R U . . .
H13B H 1.116157 1.051551 0.266251 0.059 Uiso 1 1 calc R U . . .
O2W O 0.8993(10) 0.3962(10) 0.1614(11) 0.074(4) Uani 0.5 1 d . U P . .
H2WA H 0.971676 0.421538 0.121958 0.111 Uiso 0.5 1 d R U P . .
H2WB H 0.845596 0.437048 0.162438 0.111 Uiso 0.5 1 d R U P . .
O3W O 1.0560(6) 1.0390(5) 0.0807(4) 0.081(2) Uani 1 1 d . U . . .
H3WA H 1.091090 1.001635 0.035093 0.121 Uiso 1 1 d R U . . .
H3WB H 1.089270 1.102745 0.035413 0.121 Uiso 1 1 d R U . . .
O4W O 0.4945(14) 0.8544(9) 0.5361(12) 0.049(4) Uani 0.5 1 d . U P A 1
H4WA H 0.440238 0.882232 0.519075 0.073 Uiso 0.5 1 d R U P A 1
H4WB H 0.479158 0.866972 0.599285 0.073 Uiso 0.5 1 d R U P A 1
O4WA O 0.5225(13) 0.9121(11) 0.5128(12) 0.058(4) Uani 0.5 1 d . . P B 2
H4WC H 0.506159 0.895575 0.586000 0.087 Uiso 0.5 1 d R U P B 2
H4WD H 0.471069 0.932505 0.492330 0.087 Uiso 0.5 1 d R U P B 2
O5W O 0.9507(15) 0.7163(19) 0.0703(14) 0.157(7) Uani 0.5 1 d . U P . .
H5WA H 0.914117 0.690365 0.043224 0.235 Uiso 0.5 1 d R U P . .
H5WB H 0.951907 0.784294 0.048074 0.235 Uiso 0.5 1 d R U P . .
O6W O 1.2226(12) 1.1929(10) -0.1147(10) 0.077(4) Uani 0.5 1 d . . P . .
H6WA H 1.252558 1.243926 -0.102921 0.115 Uiso 0.5 1 d R U P . .
H6WB H 1.278648 1.158936 -0.149851 0.115 Uiso 0.5 1 d R U P . .
O7W O 0.8026(6) 0.3711(5) 0.9963(7) 0.098(3) Uani 1 1 d . U . . .
H7WA H 0.765228 0.317043 0.998651 0.148 Uiso 1 1 d R U . . .
H7WB H 0.872579 0.355083 0.982571 0.148 Uiso 1 1 d R U . . .

loop_
_atom_site_aniso_label
_atom_site_aniso_U_11
_atom_site_aniso_U_22
_atom_site_aniso_U_33
_atom_site_aniso_U_23
_atom_site_aniso_U_13
_atom_site_aniso_U_12
Mo1 0.0180(2) 0.0207(3) 0.0175(2) -0.00396(19) -0.0088(2) -0.00043(19)
Mo2 0.0180(2) 0.0140(2) 0.0120(2) -0.00021(17) -0.00540(18) 0.00169(18)
Mo3 0.0130(2) 0.0148(2) 0.0167(2) -0.00052(18) -0.00440(18) -0.00084(18)
Mo4 0.0191(2) 0.0183(2) 0.0142(2) -0.00127(19) -0.00604(19) 0.00230(19)
Mo5 0.0140(2) 0.0162(2) 0.0178(2) -0.00430(18) -0.00584(19) 0.00044(18)
Mo6 0.0176(2) 0.0222(3) 0.0137(2) -0.00497(19) -0.00786(19) 0.00224(19)
Co1 0.0133(4) 0.0139(4) 0.0156(3) -0.0008(3) -0.0054(3) 0.0009(3)
Cr1 0.0127(6) 0.0129(6) 0.0113(5) -0.0006(4) -0.0048(5) -0.0003(5)
Cr2 0.0143(6) 0.0142(6) 0.0119(5) -0.0028(5) -0.0059(5) 0.0013(5)
O1 0.044(3) 0.036(3) 0.028(2) -0.016(2) -0.016(2) 0.001(2)
O1W 0.047(3) 0.031(2) 0.026(2) -0.0102(19) -0.013(2) 0.007(2)
O2 0.025(2) 0.041(3) 0.034(2) -0.009(2) -0.016(2) 0.000(2)
O3 0.023(2) 0.017(2) 0.0229(19) -0.0073(16) -0.0104(17) -0.0003(16)
O4 0.021(2) 0.023(2) 0.0197(19) -0.0029(16) -0.0120(17) 0.0034(16)
O5 0.0132(18) 0.0133(18) 0.0134(17) -0.0002(14) -0.0028(14) 0.0021(14)
O6 0.0148(19) 0.0176(19) 0.0141(17) -0.0031(15) -0.0057(15) 0.0037(15)
O7 0.013(2) 0.035(2) 0.031(2) -0.0058(19) -0.0070(17) 0.0010(18)
O8 0.031(2) 0.017(2) 0.028(2) 0.0004(17) -0.0117(19) 0.0012(18)
O9 0.038(3) 0.025(2) 0.020(2) -0.0124(18) -0.0075(19) 0.0064(19)
O10 0.0158(19) 0.018(2) 0.0163(18) -0.0008(15) -0.0039(15) 0.0014(15)
O11 0.0157(19) 0.0132(18) 0.0133(17) -0.0016(14) -0.0058(15) 0.0028(15)
O12 0.025(2) 0.016(2) 0.025(2) 0.0016(16) -0.0125(18) 0.0044(16)
O13 0.027(2) 0.030(2) 0.0160(19) -0.0101(17) -0.0066(17) 0.0056(18)
O14 0.021(2) 0.021(2) 0.0135(17) -0.0068(15) -0.0056(16) 0.0009(16)
O15 0.026(2) 0.045(3) 0.026(2) -0.008(2) -0.0180(19) 0.005(2)
O16 0.021(2) 0.019(2) 0.0201(19) -0.0009(16) -0.0107(16) 0.0026(16)
O17 0.023(2) 0.016(2) 0.031(2) -0.0028(17) -0.0085(18) 0.0006(17)
O18 0.019(2) 0.034(2) 0.028(2) -0.0087(19) -0.0106(18) 0.0017(18)
O19 0.038(3) 0.021(2) 0.048(3) 0.005(2) -0.021(2) -0.002(2)
O20 0.027(2) 0.051(3) 0.018(2) -0.014(2) -0.0096(18) 0.006(2)
O21 0.015(2) 0.023(2) 0.0157(18) -0.0042(16) -0.0026(15) 0.0014(16)
O22 0.0146(18) 0.0165(19) 0.0167(18) -0.0042(15) -0.0085(15) 0.0030(15)
O23 0.0129(18) 0.0139(18) 0.0164(17) -0.0029(14) -0.0056(15) 0.0037(14)
O24 0.0131(18) 0.0159(18) 0.0127(17) -0.0029(14) -0.0049(15) 0.0053(15)
O25 0.064(4) 0.044(3) 0.063(3) -0.027(3) -0.032(3) 0.001(3)
N1 0.018(2) 0.014(2) 0.024(2) -0.0001(19) -0.009(2) -0.0003(19)
N2 0.011(2) 0.016(2) 0.018(2) -0.0043(18) -0.0089(18) 0.0034(17)
N3 0.016(2) 0.022(2) 0.020(2) -0.0041(19) -0.0075(19) 0.0015(19)
N4 0.013(2) 0.013(2) 0.034(3) -0.001(2) -0.010(2) -0.0005(18)
N5 0.024(3) 0.032(3) 0.029(3) -0.011(2) -0.004(2) -0.009(2)
C1 0.016(3) 0.026(3) 0.038(4) -0.002(3) -0.010(3) 0.004(2)
C2 0.020(3) 0.028(4) 0.061(5) -0.011(3) -0.014(3) 0.010(3)
C3 0.020(3) 0.022(3) 0.065(5) -0.007(3) -0.010(3) 0.003(3)
C4 0.017(3) 0.023(3) 0.040(4) -0.005(3) -0.001(3) 0.002(2)
C5 0.018(3) 0.020(3) 0.021(3) -0.005(2) -0.009(2) 0.006(2)
C6 0.013(3) 0.017(3) 0.015(2) -0.002(2) -0.004(2) 0.004(2)
C7 0.025(3) 0.019(3) 0.036(3) -0.004(3) -0.014(3) 0.003(2)
C8 0.023(3) 0.021(3) 0.057(4) -0.010(3) -0.013(3) -0.006(3)
C9 0.029(4) 0.032(4) 0.049(4) -0.012(3) -0.021(3) 0.003(3)
C10 0.037(4) 0.039(4) 0.032(3) -0.016(3) -0.012(3) 0.003(3)
C11 0.034(4) 0.039(4) 0.041(4) -0.016(3) -0.012(3) 0.010(3)
C12 0.056(5) 0.036(4) 0.055(5) -0.022(4) -0.021(4) 0.000(4)
C13 0.046(5) 0.058(5) 0.045(4) -0.022(4) -0.018(4) -0.008(4)
O2W 0.041(6) 0.082(8) 0.109(9) -0.036(7) -0.043(6) 0.046(6)
O3W 0.109(5) 0.070(4) 0.038(3) -0.016(3) -0.014(3) 0.020(4)
O4W 0.073(9) 0.046(8) 0.035(6) -0.018(6) -0.027(6) 0.008(7)
O4WA 0.049(8) 0.083(11) 0.044(8) -0.022(9) -0.021(6) 0.014(9)
O5W 0.103(11) 0.315(18) 0.119(11) -0.132(12) -0.067(9) 0.018(11)
O6W 0.091(10) 0.081(9) 0.070(8) -0.040(7) -0.037(7) 0.004(8)
O7W 0.056(4) 0.053(4) 0.190(7) -0.065(4) -0.046(5) 0.023(3)

loop_
_atom_type_symbol
_atom_type_description
_atom_type_scat_dispersion_real
_atom_type_scat_dispersion_imag
_atom_type_scat_source
C C 0.0033 0.0016 'International Tables Vol C Tables 4.2.6.8 and 6.1.1.4'
H H 0.0000 0.0000 'International Tables Vol C Tables 4.2.6.8 and 6.1.1.4'
Co Co 0.3494 0.9721 'International Tables Vol C Tables 4.2.6.8 and 6.1.1.4'
Cr Cr 0.3209 0.6236 'International Tables Vol C Tables 4.2.6.8 and 6.1.1.4'
Mo Mo -1.6832 0.6857 'International Tables Vol C Tables 4.2.6.8 and 6.1.1.4'
N N 0.0061 0.0033 'International Tables Vol C Tables 4.2.6.8 and 6.1.1.4'
O O 0.0106 0.0060 'International Tables Vol C Tables 4.2.6.8 and 6.1.1.4'

loop_
_geom_angle_atom_site_label_1
_geom_angle_atom_site_label_2
_geom_angle_atom_site_label_3
_geom_angle
_geom_angle_site_symmetry_1
_geom_angle_site_symmetry_3
_geom_angle_publ_flag
O1 Mo1 O2 104.4(2) . . ?
O1 Mo1 O3 97.37(18) . . ?
O1 Mo1 O4 101.20(18) . . ?
O1 Mo1 O6 163.83(18) . 2_657 ?
O1 Mo1 O11 98.19(18) . . ?
O2 Mo1 O3 102.03(18) . . ?
O2 Mo1 O4 98.92(18) . . ?
O2 Mo1 O6 89.25(17) . 2_657 ?
O2 Mo1 O11 156.63(17) . . ?
O3 Mo1 O6 70.89(13) . 2_657 ?
O3 Mo1 O11 80.69(13) . . ?
O4 Mo1 O3 147.46(15) . . ?
O4 Mo1 O6 84.86(14) . 2_657 ?
O4 Mo1 O11 70.44(14) . . ?
O11 Mo1 O6 69.50(12) . 2_657 ?
O4 Mo2 O5 82.54(14) . 2_657 ?
O4 Mo2 O11 71.90(14) . . ?
O9 Mo2 O4 101.55(18) . . ?
O9 Mo2 O5 160.53(16) . 2_657 ?
O9 Mo2 O10 99.37(19) . . ?
O9 Mo2 O11 92.71(16) . . ?
O9 Mo2 O12 104.48(19) . . ?
O10 Mo2 O4 149.78(14) . . ?
O10 Mo2 O5 70.77(14) . 2_657 ?
O10 Mo2 O11 85.61(13) . . ?
O11 Mo2 O5 70.26(12) . 2_657 ?
O12 Mo2 O4 95.86(17) . . ?
O12 Mo2 O5 93.92(15) . 2_657 ?
O12 Mo2 O10 99.75(17) . . ?
O12 Mo2 O11 160.77(16) . . ?
O3 Mo3 O5 83.35(14) 2_657 2_657 ?
O3 Mo3 O6 71.85(14) 2_657 . ?
O5 Mo3 O6 71.04(12) 2_657 . ?
O7 Mo3 O3 100.54(18) . 2_657 ?
O7 Mo3 O5 160.33(16) . 2_657 ?
O7 Mo3 O6 91.69(16) . . ?
O7 Mo3 O10 96.98(18) . . ?
O8 Mo3 O3 96.70(18) . 2_657 ?
O8 Mo3 O5 93.24(16) . 2_657 ?
O8 Mo3 O6 161.18(17) . . ?
O8 Mo3 O7 105.3(2) . . ?
O8 Mo3 O10 102.90(17) . . ?
O10 Mo3 O3 149.15(14) . 2_657 ?
O10 Mo3 O5 72.08(14) . 2_657 ?
O10 Mo3 O6 82.49(13) . . ?
O16 Mo4 O21 147.01(14) 2_667 . ?
O16 Mo4 O23 82.56(14) 2_667 2_667 ?
O16 Mo4 O24 71.30(13) 2_667 2_667 ?
O19 Mo4 O16 100.89(19) . 2_667 ?
O19 Mo4 O20 104.9(2) . . ?
O19 Mo4 O21 100.07(19) . . ?
O19 Mo4 O23 93.82(18) . 2_667 ?
O19 Mo4 O24 162.23(18) . 2_667 ?
O20 Mo4 O16 101.56(18) . 2_667 ?
O20 Mo4 O21 97.29(18) . . ?
O20 Mo4 O23 159.54(17) . 2_667 ?
O20 Mo4 O24 92.46(17) . 2_667 ?
O21 Mo4 O23 70.87(13) . 2_667 ?
O21 Mo4 O24 81.14(13) . 2_667 ?
O23 Mo4 O24 69.67(12) 2_667 2_667 ?
O14 Mo5 O22 71.07(14) . . ?
O14 Mo5 O23 80.26(13) . 2_667 ?
O17 Mo5 O14 93.80(17) . . ?
O17 Mo5 O21 102.31(17) . . ?
O17 Mo5 O22 159.00(16) . . ?
O17 Mo5 O23 92.74(16) . 2_667 ?
O18 Mo5 O14 101.16(17) . . ?
O18 Mo5 O17 106.00(19) . . ?
O18 Mo5 O21 100.88(18) . . ?
O18 Mo5 O22 91.52(16) . . ?
O18 Mo5 O23 161.00(16) . 2_667 ?
O21 Mo5 O14 147.82(15) . . ?
O21 Mo5 O22 85.20(14) . . ?
O21 Mo5 O23 71.40(14) . 2_667 ?
O22 Mo5 O23 70.86(12) . 2_667 ?
O13 Mo6 O14 97.73(17) . . ?
O13 Mo6 O16 99.24(17) . . ?
O13 Mo6 O22 158.19(16) . . ?
O13 Mo6 O24 88.75(16) . . ?
O14 Mo6 O22 71.86(13) . . ?
O14 Mo6 O24 83.88(13) . . ?
O15 Mo6 O13 106.65(19) . . ?
O15 Mo6 O14 99.76(18) . . ?
O15 Mo6 O16 97.84(18) . . ?
O15 Mo6 O22 94.18(16) . . ?
O15 Mo6 O24 163.39(17) . . ?
O16 Mo6 O14 150.86(15) . . ?
O16 Mo6 O22 83.88(14) . . ?
O16 Mo6 O24 73.01(14) . . ?
O22 Mo6 O24 71.41(12) . . ?
O1W Co1 N3 87.25(18) . . ?
O12 Co1 O1W 88.16(16) . . ?
O12 Co1 O13 85.96(16) . . ?
O12 Co1 N1 89.69(16) . 2_666 ?
O12 Co1 N2 167.93(16) . . ?
O12 Co1 N3 95.61(17) . . ?
O13 Co1 O1W 171.31(16) . . ?
O13 Co1 N1 83.33(17) . 2_666 ?
O13 Co1 N2 85.79(16) . . ?
O13 Co1 N3 99.69(17) . . ?
N1 Co1 O1W 90.25(18) 2_666 . ?
N1 Co1 N2 98.08(16) 2_666 . ?
N1 Co1 N3 174.06(17) 2_666 . ?
N2 Co1 O1W 100.96(16) . . ?
N2 Co1 N3 77.13(17) . . ?
O5 Cr1 O5 180.0 . 2_657 ?
O6 Cr1 O5 95.05(14) 2_657 2_657 ?
O6 Cr1 O5 84.95(14) . 2_657 ?
O6 Cr1 O5 95.05(14) . . ?
O6 Cr1 O5 84.95(14) 2_657 . ?
O6 Cr1 O6 180.0 2_657 . ?
O6 Cr1 O11 95.26(14) . . ?
O6 Cr1 O11 95.26(14) 2_657 2_657 ?
O6 Cr1 O11 84.74(14) 2_657 . ?
O6 Cr1 O11 84.74(14) . 2_657 ?
O11 Cr1 O5 96.32(14) 2_657 2_657 ?
O11 Cr1 O5 96.32(14) . . ?
O11 Cr1 O5 83.68(14) . 2_657 ?
O11 Cr1 O5 83.68(14) 2_657 . ?
O11 Cr1 O11 180.0 2_657 . ?
O22 Cr2 O22 180.0 2_667 . ?
O22 Cr2 O23 94.96(14) . . ?
O22 Cr2 O23 85.04(14) . 2_667 ?
O22 Cr2 O23 94.96(14) 2_667 2_667 ?
O22 Cr2 O23 85.04(14) 2_667 . ?
O23 Cr2 O23 180.0 2_667 . ?
O24 Cr2 O22 84.18(14) 2_667 2_667 ?
O24 Cr2 O22 84.18(14) . . ?
O24 Cr2 O22 95.82(14) . 2_667 ?
O24 Cr2 O22 95.82(14) 2_667 . ?
O24 Cr2 O23 95.14(14) 2_667 . ?
O24 Cr2 O23 84.86(14) 2_667 2_667 ?
O24 Cr2 O23 84.86(14) . . ?
O24 Cr2 O23 95.14(14) . 2_667 ?
O24 Cr2 O24 180.0 2_667 . ?
Co1 O1W H1WA 109.4 . . ?
Co1 O1W H1WB 126.1 . . ?
H1WA O1W H1WB 108.7 . . ?
Mo1 O3 Mo3 118.87(19) . 2_657 ?
Mo1 O4 Mo2 118.79(19) . . ?
Mo2 O5 H5 121.7 2_657 . ?
Mo3 O5 Mo2 92.71(12) 2_657 2_657 ?
Mo3 O5 H5 120.9 2_657 . ?
Cr1 O5 Mo2 100.98(15) . 2_657 ?
Cr1 O5 Mo3 102.13(15) . 2_657 ?
Cr1 O5 H5 114.3 . . ?
Mo1 O6 H6 120.8 2_657 . ?
Mo3 O6 Mo1 92.62(13) . 2_657 ?
Mo3 O6 H6 121.3 . . ?
Cr1 O6 Mo1 102.56(15) . 2_657 ?
Cr1 O6 Mo3 101.85(15) . . ?
Cr1 O6 H6 113.8 . . ?
Mo2 O10 Mo3 120.71(19) . . ?
Mo1 O11 H11 120.7 . . ?
Mo2 O11 Mo1 94.04(12) . . ?
Mo2 O11 H11 119.2 . . ?
Cr1 O11 Mo1 103.19(15) . . ?
Cr1 O11 Mo2 105.01(15) . . ?
Cr1 O11 H11 112.0 . . ?
Mo2 O12 Co1 173.4(2) . . ?
Mo6 O13 Co1 160.2(2) . . ?
Mo6 O14 Mo5 116.92(19) . . ?
Mo6 O16 Mo4 118.29(19) . 2_667 ?
Mo5 O21 Mo4 121.47(19) . . ?
Mo5 O22 H22 119.3 . . ?
Mo6 O22 Mo5 94.78(13) . . ?
Mo6 O22 H22 120.4 . . ?
Cr2 O22 Mo5 103.59(15) . . ?
Cr2 O22 Mo6 102.12(15) . . ?
Cr2 O22 H22 113.5 . . ?
Mo4 O23 Mo5 91.70(12) 2_667 2_667 ?
Mo4 O23 H23 121.0 2_667 . ?
Mo5 O23 H23 122.7 2_667 . ?
Cr2 O23 Mo4 102.53(15) . 2_667 ?
Cr2 O23 Mo5 100.42(14) . 2_667 ?
Cr2 O23 H23 114.2 . . ?
Mo4 O24 H24 120.7 2_667 . ?
Mo6 O24 Mo4 92.51(12) . 2_667 ?
Mo6 O24 H24 121.4 . . ?
Cr2 O24 Mo4 102.93(15) . 2_667 ?
Cr2 O24 Mo6 102.29(14) . . ?
Cr2 O24 H24 113.3 . . ?
C12 O25 C13 108.8(6) . . ?
N2 N1 Co1 124.5(3) . 2_666 ?
C7 N1 Co1 128.6(4) . 2_666 ?
C7 N1 N2 106.6(4) . . ?
N1 N2 Co1 135.3(3) . . ?
C6 N2 Co1 114.4(3) . . ?
C6 N2 N1 108.7(4) . . ?
C1 N3 Co1 124.6(4) . . ?
C1 N3 C5 118.4(5) . . ?
C5 N3 Co1 116.2(4) . . ?
C6 N4 C8 127.8(5) . . ?
C7 N4 C6 105.3(4) . . ?
C7 N4 C8 126.5(5) . . ?
C9 N5 H5A 108.1 . . ?
C9 N5 C10 113.6(5) . . ?
C9 N5 C11 108.6(5) . . ?
C10 N5 H5A 108.1 . . ?
C10 N5 C11 110.2(5) . . ?
C11 N5 H5A 108.1 . . ?
N3 C1 H1 118.7 . . ?
N3 C1 C2 122.7(6) . . ?
C2 C1 H1 118.7 . . ?
C1 C2 H2 120.8 . . ?
C3 C2 C1 118.4(6) . . ?
C3 C2 H2 120.8 . . ?
C2 C3 H3 119.9 . . ?
C2 C3 C4 120.2(6) . . ?
C4 C3 H3 119.9 . . ?
C3 C4 H4 121.1 . . ?
C5 C4 C3 117.8(6) . . ?
C5 C4 H4 121.1 . . ?
N3 C5 C4 122.5(5) . . ?
N3 C5 C6 111.6(5) . . ?
C4 C5 C6 125.8(5) . . ?
N2 C6 N4 108.2(5) . . ?
N2 C6 C5 119.7(5) . . ?
N4 C6 C5 132.0(5) . . ?
N1 C7 N4 111.1(5) . . ?
N1 C7 H7 124.4 . . ?
N4 C7 H7 124.4 . . ?
N4 C8 H8A 109.8 . . ?
N4 C8 H8B 109.8 . . ?
N4 C8 C9 109.3(5) . . ?
H8A C8 H8B 108.3 . . ?
C9 C8 H8A 109.8 . . ?
C9 C8 H8B 109.8 . . ?
N5 C9 C8 111.8(5) . . ?
N5 C9 H9A 109.2 . . ?
N5 C9 H9B 109.2 . . ?
C8 C9 H9A 109.2 . . ?
C8 C9 H9B 109.2 . . ?
H9A C9 H9B 107.9 . . ?
N5 C10 H10A 109.7 . . ?
N5 C10 H10B 110.2 . . ?
N5 C10 C13 109.3(5) . . ?
H10A C10 H10B 121.4 . . ?
C13 C10 H10A 95.1 . . ?
C13 C10 H10B 109.8 . . ?
N5 C11 H11A 109.5 . . ?
N5 C11 H11B 109.5 . . ?
N5 C11 C12 110.8(6) . . ?
H11A C11 H11B 108.1 . . ?
C12 C11 H11A 109.5 . . ?
C12 C11 H11B 109.5 . . ?
O25 C12 C11 111.9(6) . . ?
O25 C12 H12A 109.2 . . ?
O25 C12 H12B 109.2 . . ?
C11 C12 H12A 109.2 . . ?
C11 C12 H12B 109.2 . . ?
H12A C12 H12B 107.9 . . ?
O25 C13 C10 111.1(6) . . ?
O25 C13 H13A 109.4 . . ?
O25 C13 H13B 109.4 . . ?
C10 C13 H13A 109.4 . . ?
C10 C13 H13B 109.4 . . ?
H13A C13 H13B 108.0 . . ?
H2WA O2W H2WB 119.2 . . ?
H3WA O3W H3WB 101.2 . . ?
H4WA O4W H4WB 104.5 . . ?
H4WC O4WA H4WD 121.0 . . ?
H5WA O5W H5WB 108.1 . . ?
H6WA O6W H6WB 109.2 . . ?
H7WA O7W H7WB 106.6 . . ?

loop_
_geom_bond_atom_site_label_1
_geom_bond_atom_site_label_2
_geom_bond_distance
_geom_bond_site_symmetry_2
_geom_bond_publ_flag
Mo1 O1 1.688(4) . ?
Mo1 O2 1.709(4) . ?
Mo1 O3 1.949(4) . ?
Mo1 O4 1.921(4) . ?
Mo1 O6 2.343(3) 2_657 ?
Mo1 O11 2.314(3) . ?
Mo2 O4 1.944(4) . ?
Mo2 O5 2.346(3) 2_657 ?
Mo2 O9 1.689(4) . ?
Mo2 O10 1.919(4) . ?
Mo2 O11 2.233(3) . ?
Mo2 O12 1.721(4) . ?
Mo3 O3 1.950(4) 2_657 ?
Mo3 O5 2.279(3) 2_657 ?
Mo3 O6 2.300(3) . ?
Mo3 O7 1.704(4) . ?
Mo3 O8 1.701(4) . ?
Mo3 O10 1.933(4) . ?
Mo4 O16 1.935(4) 2_667 ?
Mo4 O19 1.688(4) . ?
Mo4 O20 1.701(4) . ?
Mo4 O21 1.954(4) . ?
Mo4 O23 2.319(3) 2_667 ?
Mo4 O24 2.331(3) 2_667 ?
Mo5 O14 1.964(3) . ?
Mo5 O17 1.725(4) . ?
Mo5 O18 1.709(4) . ?
Mo5 O21 1.882(4) . ?
Mo5 O22 2.263(3) . ?
Mo5 O23 2.345(3) 2_667 ?
Mo6 O13 1.719(4) . ?
Mo6 O14 1.933(4) . ?
Mo6 O15 1.696(4) . ?
Mo6 O16 1.929(4) . ?
Mo6 O22 2.250(3) . ?
Mo6 O24 2.261(3) . ?
Co1 O1W 2.122(4) . ?
Co1 O12 2.039(4) . ?
Co1 O13 2.059(4) . ?
Co1 N1 2.080(5) 2_666 ?
Co1 N2 2.083(4) . ?
Co1 N3 2.144(4) . ?
Cr1 O5 1.977(3) 2_657 ?
Cr1 O5 1.977(3) . ?
Cr1 O6 1.963(3) . ?
Cr1 O6 1.963(3) 2_657 ?
Cr1 O11 1.976(3) 2_657 ?
Cr1 O11 1.976(3) . ?
Cr2 O22 1.972(3) 2_667 ?
Cr2 O22 1.972(3) . ?
Cr2 O23 1.981(3) 2_667 ?
Cr2 O23 1.981(3) . ?
Cr2 O24 1.955(3) . ?
Cr2 O24 1.955(3) 2_667 ?
O1W H1WA 0.8497 . ?
O1W H1WB 0.8361 . ?
O5 H5 0.8500 . ?
O6 H6 0.8502 . ?
O11 H11 0.8499 . ?
O22 H22 0.8501 . ?
O23 H23 0.8501 . ?
O24 H24 0.8496 . ?
O25 C12 1.407(9) . ?
O25 C13 1.420(9) . ?
N1 N2 1.351(6) . ?
N1 C7 1.309(7) . ?
N2 C6 1.334(6) . ?
N3 C1 1.326(7) . ?
N3 C5 1.350(7) . ?
N4 C6 1.360(7) . ?
N4 C7 1.349(7) . ?
N4 C8 1.463(7) . ?
N5 H5A 0.9800 . ?
N5 C9 1.488(7) . ?
N5 C10 1.494(8) . ?
N5 C11 1.500(8) . ?
C1 H1 0.9300 . ?
C1 C2 1.376(8) . ?
C2 H2 0.9300 . ?
C2 C3 1.372(8) . ?
C3 H3 0.9300 . ?
C3 C4 1.380(9) . ?
C4 H4 0.9300 . ?
C4 C5 1.374(8) . ?
C5 C6 1.463(7) . ?
C7 H7 0.9300 . ?
C8 H8A 0.9700 . ?
C8 H8B 0.9700 . ?
C8 C9 1.515(9) . ?
C9 H9A 0.9700 . ?
C9 H9B 0.9700 . ?
C10 H10A 0.8982 . ?
C10 H10B 0.9699 . ?
C10 C13 1.512(9) . ?
C11 H11A 0.9700 . ?
C11 H11B 0.9700 . ?
C11 C12 1.508(9) . ?
C12 H12A 0.9700 . ?
C12 H12B 0.9700 . ?
C13 H13A 0.9700 . ?
C13 H13B 0.9700 . ?
O2W H2WA 0.8360 . ?
O2W H2WB 0.8384 . ?
O3W H3WA 0.8497 . ?
O3W H3WB 0.8620 . ?
O4W H4WA 0.8501 . ?
O4W H4WB 0.8506 . ?
O4WA H4WC 0.8736 . ?
O4WA H4WD 0.8188 . ?
O5W H5WA 0.8372 . ?
O5W H5WB 0.8500 . ?
O6W H6WA 0.8661 . ?
O6W H6WB 0.8412 . ?
O7W H7WA 0.8509 . ?
O7W H7WB 0.8396 . ?

loop_
_geom_torsion_atom_site_label_1
_geom_torsion_atom_site_label_2
_geom_torsion_atom_site_label_3
_geom_torsion_atom_site_label_4
_geom_torsion
_geom_torsion_site_symmetry_1
_geom_torsion_site_symmetry_2
_geom_torsion_site_symmetry_3
_geom_torsion_site_symmetry_4
_geom_torsion_publ_flag
Co1 N1 N2 Co1 -20.4(7) 2_666 . . . ?
Co1 N1 N2 C6 175.6(3) 2_666 . . . ?
Co1 N1 C7 N4 -175.3(4) 2_666 . . . ?
Co1 N2 C6 N4 -168.1(3) . . . . ?
Co1 N2 C6 C5 9.3(6) . . . . ?
Co1 N3 C1 C2 168.7(5) . . . . ?
Co1 N3 C5 C4 -169.1(5) . . . . ?
Co1 N3 C5 C6 8.3(6) . . . . ?
O14 Mo5 O21 Mo4 -49.1(4) . . . . ?
O14 Mo6 O13 Co1 88.7(7) . . . . ?
O15 Mo6 O13 Co1 -14.0(7) . . . . ?
O16 Mo6 O13 Co1 -115.1(7) . . . . ?
O17 Mo5 O21 Mo4 69.2(2) . . . . ?
O18 Mo5 O21 Mo4 178.4(2) . . . . ?
O22 Mo5 O21 Mo4 -91.0(2) . . . . ?
O22 Mo6 O13 Co1 148.2(5) . . . . ?
O23 Mo5 O21 Mo4 -19.59(18) 2_667 . . . ?
O24 Mo6 O13 Co1 172.3(7) . . . . ?
N1 N2 C6 N4 -0.4(6) . . . . ?
N1 N2 C6 C5 177.1(4) . . . . ?
N2 N1 C7 N4 -0.7(6) . . . . ?
N3 C1 C2 C3 0.2(11) . . . . ?
N3 C5 C6 N2 -11.8(7) . . . . ?
N3 C5 C6 N4 165.0(5) . . . . ?
N4 C8 C9 N5 175.8(5) . . . . ?
N5 C10 C13 O25 59.9(7) . . . . ?
N5 C11 C12 O25 -56.0(8) . . . . ?
C1 N3 C5 C4 1.4(8) . . . . ?
C1 N3 C5 C6 178.8(5) . . . . ?
C1 C2 C3 C4 0.0(11) . . . . ?
C2 C3 C4 C5 0.5(11) . . . . ?
C3 C4 C5 N3 -1.2(10) . . . . ?
C3 C4 C5 C6 -178.2(6) . . . . ?
C4 C5 C6 N2 165.5(6) . . . . ?
C4 C5 C6 N4 -17.8(10) . . . . ?
C5 N3 C1 C2 -0.9(9) . . . . ?
C6 N4 C7 N1 0.4(6) . . . . ?
C6 N4 C8 C9 -150.4(6) . . . . ?
C7 N1 N2 Co1 164.7(4) . . . . ?
C7 N1 N2 C6 0.6(6) . . . . ?
C7 N4 C6 N2 0.0(6) . . . . ?
C7 N4 C6 C5 -177.1(6) . . . . ?
C7 N4 C8 C9 21.7(9) . . . . ?
C8 N4 C6 N2 173.4(5) . . . . ?
C8 N4 C6 C5 -3.6(10) . . . . ?
C8 N4 C7 N1 -173.1(5) . . . . ?
C9 N5 C10 C13 -174.7(5) . . . . ?
C9 N5 C11 C12 175.9(5) . . . . ?
C10 N5 C9 C8 -62.7(7) . . . . ?
C10 N5 C11 C12 50.8(7) . . . . ?
C11 N5 C9 C8 174.3(6) . . . . ?
C11 N5 C10 C13 -52.5(7) . . . . ?
C12 O25 C13 C10 -64.0(7) . . . . ?
C13 O25 C12 C11 61.8(8) . . . . ?
